data_7205613
loop_
_publ_author_name
'Prikhodchenko, Petr V.'
'Medvedev, Alexander G.'
'Tripol'skaya, Tatiana A.'
'Churakov, Andrei V.'
'Wolanov, Yitzhak'
'Howard, Judith A. K.'
'Lev, Ovadia'

_publ_section_title
;
 Crystal structures of natural amino acid perhydrates
;
_journal_issue 7
_journal_name_full CrystEngComm
_journal_page_first 2399
_journal_paper_doi 10.1039/c0ce00481b
_journal_volume 13
_journal_year 2011
_chemical_formula_moiety 'C3 H7 N O2, 2(H2 O2)'
_chemical_formula_sum 'C3 H11 N O6'
_chemical_formula_weight 157.13
_chemical_name_common '3-aminopropanoic acid hydrogen peroxide disolvate'
_chemical_name_systematic
;
3-aminopropanoic acid hydrogen peroxide disolvate
;
_space_group_IT_number 14
_symmetry_cell_setting monoclinic
_symmetry_space_group_name_Hall '-P 2yn'
_symmetry_space_group_name_H-M 'P 1 21/n 1'
_atom_sites_solution_hydrogens difmap
_atom_sites_solution_primary direct
_atom_sites_solution_secondary difmap
_audit_creation_method SHELXL-97
_cell_angle_alpha 90.00
_cell_angle_beta 101.842(2)
_cell_angle_gamma 90.00
_cell_formula_units_Z 4
_cell_length_a 6.8875(11)
_cell_length_b 9.5679(16)
_cell_length_c 10.5760(18)
_cell_measurement_reflns_used 3761
_cell_measurement_temperature 150(2)
_cell_measurement_theta_max 30.590
_cell_measurement_theta_min 2.886
_cell_volume 682.1(2)
_computing_structure_refinement 'SHELXL-97 (Sheldrick, 1997)'
_computing_structure_solution 'SHELXS-97 (Sheldrick, 1990)'
_diffrn_ambient_temperature 150(2)
_diffrn_measured_fraction_theta_full 0.998
_diffrn_measured_fraction_theta_max 0.998
_diffrn_measurement_device_type 'Bruker SMART APEX II'
_diffrn_measurement_method \w
_diffrn_radiation_monochromator graphite
_diffrn_radiation_source 'fine-focus sealed tube'
_diffrn_radiation_type MoK\a
_diffrn_radiation_wavelength 0.71073
_diffrn_reflns_av_R_equivalents 0.0218
_diffrn_reflns_av_sigmaI/netI 0.0172
_diffrn_reflns_limit_h_max 9
_diffrn_reflns_limit_h_min -9
_diffrn_reflns_limit_k_max 12
_diffrn_reflns_limit_k_min -12
_diffrn_reflns_limit_l_max 13
_diffrn_reflns_limit_l_min -13
_diffrn_reflns_number 6816
_diffrn_reflns_theta_full 28.00
_diffrn_reflns_theta_max 28.00
_diffrn_reflns_theta_min 2.90
_diffrn_standards_decay_% 0
_diffrn_standards_interval_time 0
_diffrn_standards_number 0
_exptl_absorpt_coefficient_mu 0.150
_exptl_absorpt_correction_T_max 0.9564
_exptl_absorpt_correction_T_min 0.9424
_exptl_absorpt_correction_type multi-scan
_exptl_absorpt_process_details 'SADABS (Bruker, 2004)'
_exptl_crystal_colour colourless
_exptl_crystal_density_diffrn 1.530
_exptl_crystal_density_method 'not measured'
_exptl_crystal_description block
_exptl_crystal_F_000 336
_exptl_crystal_size_max 0.40
_exptl_crystal_size_mid 0.30
_exptl_crystal_size_min 0.30
_refine_diff_density_max 0.372
_refine_diff_density_min -0.179
_refine_diff_density_rms 0.041
_refine_ls_extinction_method none
_refine_ls_goodness_of_fit_ref 1.077
_refine_ls_hydrogen_treatment refall
_refine_ls_matrix_type full
_refine_ls_number_parameters 135
_refine_ls_number_reflns 1638
_refine_ls_number_restraints 0
_refine_ls_restrained_S_all 1.077
_refine_ls_R_factor_all 0.0309
_refine_ls_R_factor_gt 0.0285
_refine_ls_shift/su_max 0.000
_refine_ls_shift/su_mean 0.000
_refine_ls_structure_factor_coef Fsqd
_refine_ls_weighting_details 'calc w=1/[\s^2^(Fo^2^)+(0.0432P)^2^+0.1265P] where P=(Fo^2^+2Fc^2^)/3'
_refine_ls_weighting_scheme calc
_refine_ls_wR_factor_gt 0.0759
_refine_ls_wR_factor_ref 0.0772
_reflns_number_gt 1514
_reflns_number_total 1638
_reflns_threshold_expression I>2\s(I)
_cod_data_source_file c0ce00481b.txt
_cod_data_source_block b_Ala98
_cod_original_sg_symbol_H-M 'P 21/n'
_cod_database_code 7205613

loop_
_symmetry_equiv_pos_as_xyz
'x, y, z'
'-x+1/2, y+1/2, -z+1/2'
'-x, -y, -z'
'x-1/2, -y-1/2, z-1/2'

loop_
_atom_site_label
_atom_site_type_symbol
_atom_site_fract_x
_atom_site_fract_y
_atom_site_fract_z
_atom_site_U_iso_or_equiv
_atom_site_adp_type
_atom_site_occupancy
_atom_site_symmetry_multiplicity
_atom_site_calc_flag
_atom_site_refinement_flags
_atom_site_disorder_assembly
_atom_site_disorder_group
O1 O 0.26918(10) 0.91114(7) 0.58130(6) 0.01935(17) Uani 1 1 d . . .
O2 O 0.35634(11) 0.85303(8) 0.47763(7) 0.02281(18) Uani 1 1 d . . .
O3 O 0.45803(11) 0.51851(8) 0.70921(7) 0.02704(19) Uani 1 1 d . . .
O4 O 0.39503(11) 0.62874(8) 0.78750(7) 0.02572(18) Uani 1 1 d . . .
C1 C 0.14971(12) 0.54253(9) 0.36393(8) 0.01458(18) Uani 1 1 d . . .
C2 C 0.10980(14) 0.38771(9) 0.34195(8) 0.01543(19) Uani 1 1 d . . .
C3 C 0.19881(13) 0.29814(9) 0.45736(8) 0.01634(19) Uani 1 1 d . . .
N1 N 0.16343(13) 0.14770(8) 0.42519(8) 0.01848(18) Uani 1 1 d . . .
O5 O 0.23672(11) 0.58551(7) 0.47274(6) 0.02167(17) Uani 1 1 d . . .
O6 O 0.08971(10) 0.62327(7) 0.26852(6) 0.01899(17) Uani 1 1 d . . .
H1 H 0.369(2) 0.9097(16) 0.6428(15) 0.037(4) Uiso 1 1 d . . .
H2 H 0.310(2) 0.7676(17) 0.4755(13) 0.036(4) Uiso 1 1 d . . .
H3 H 0.388(2) 0.5320(16) 0.6357(15) 0.038(4) Uiso 1 1 d . . .
H4 H 0.479(2) 0.6965(16) 0.7788(14) 0.036(4) Uiso 1 1 d . . .
H11 H 0.040(3) 0.1332(15) 0.3991(15) 0.037(4) Uiso 1 1 d . . .
H12 H 0.220(2) 0.1255(14) 0.3621(14) 0.030(3) Uiso 1 1 d . . .
H13 H 0.211(2) 0.0931(16) 0.4941(15) 0.035(4) Uiso 1 1 d . . .
H21 H 0.160(2) 0.3607(13) 0.2678(13) 0.024(3) Uiso 1 1 d . . .
H22 H -0.028(2) 0.3771(13) 0.3190(12) 0.023(3) Uiso 1 1 d . . .
H31 H 0.1407(19) 0.3192(14) 0.5293(13) 0.028(3) Uiso 1 1 d . . .
H32 H 0.3436(19) 0.3119(13) 0.4823(12) 0.023(3) Uiso 1 1 d . . .

loop_
_atom_site_aniso_label
_atom_site_aniso_U_11
_atom_site_aniso_U_22
_atom_site_aniso_U_33
_atom_site_aniso_U_23
_atom_site_aniso_U_13
_atom_site_aniso_U_12
O1 0.0206(3) 0.0204(3) 0.0162(3) -0.0035(3) 0.0021(3) 0.0044(3)
O2 0.0290(4) 0.0201(4) 0.0213(4) -0.0051(3) 0.0098(3) -0.0007(3)
O3 0.0328(4) 0.0228(4) 0.0215(4) -0.0005(3) -0.0038(3) 0.0059(3)
O4 0.0296(4) 0.0247(4) 0.0243(4) -0.0034(3) 0.0091(3) -0.0077(3)
C1 0.0144(4) 0.0149(4) 0.0148(4) 0.0002(3) 0.0039(3) 0.0023(3)
C2 0.0170(4) 0.0147(4) 0.0138(4) 0.0001(3) 0.0014(3) 0.0002(3)
C3 0.0199(4) 0.0132(4) 0.0152(4) -0.0002(3) 0.0020(3) 0.0015(3)
N1 0.0221(4) 0.0137(4) 0.0189(4) 0.0009(3) 0.0027(3) -0.0005(3)
O5 0.0305(4) 0.0166(3) 0.0151(3) -0.0018(2) -0.0018(3) 0.0010(3)
O6 0.0235(4) 0.0158(3) 0.0161(3) 0.0023(2) 0.0004(3) 0.0026(2)

loop_
_atom_type_symbol
_atom_type_description
_atom_type_scat_dispersion_real
_atom_type_scat_dispersion_imag
_atom_type_scat_source
C C 0.0033 0.0016 'International Tables Vol C Tables 4.2.6.8 and 6.1.1.4'
H H 0.0000 0.0000 'International Tables Vol C Tables 4.2.6.8 and 6.1.1.4'
N N 0.0061 0.0033 'International Tables Vol C Tables 4.2.6.8 and 6.1.1.4'
O O 0.0106 0.0060 'International Tables Vol C Tables 4.2.6.8 and 6.1.1.4'

loop_
_geom_angle_atom_site_label_1
_geom_angle_atom_site_label_2
_geom_angle_atom_site_label_3
_geom_angle
_geom_angle_site_symmetry_1
_geom_angle_site_symmetry_3
_geom_angle_publ_flag
O2 O1 H1 100.3(10) . . ?
O1 O2 H2 99.8(9) . . ?
O4 O3 H3 103.6(11) . . ?
O3 O4 H4 101.1(9) . . ?
O5 C1 O6 123.11(8) . . ?
O5 C1 C2 119.94(8) . . ?
O6 C1 C2 116.94(8) . . ?
C3 C2 C1 113.50(7) . . ?
C3 C2 H21 110.6(8) . . ?
C1 C2 H21 107.8(8) . . ?
C3 C2 H22 111.6(8) . . ?
C1 C2 H22 106.7(8) . . ?
H21 C2 H22 106.2(11) . . ?
N1 C3 C2 110.06(7) . . ?
N1 C3 H31 108.2(8) . . ?
C2 C3 H31 111.0(8) . . ?
N1 C3 H32 107.4(7) . . ?
C2 C3 H32 111.1(7) . . ?
H31 C3 H32 109.0(11) . . ?
C3 N1 H11 109.8(10) . . ?
C3 N1 H12 109.5(9) . . ?
H11 N1 H12 106.9(13) . . ?
C3 N1 H13 111.1(10) . . ?
H11 N1 H13 109.9(13) . . ?
H12 N1 H13 109.5(13) . . ?

loop_
_geom_bond_atom_site_label_1
_geom_bond_atom_site_label_2
_geom_bond_distance
_geom_bond_site_symmetry_2
_geom_bond_publ_flag
O1 O2 1.4636(9) . ?
O1 H1 0.842(16) . ?
O2 H2 0.876(17) . ?
O3 O4 1.4606(10) . ?
O3 H3 0.836(16) . ?
O4 H4 0.887(16) . ?
C1 O5 1.2528(11) . ?
C1 O6 1.2706(11) . ?
C1 C2 1.5158(12) . ?
C2 C3 1.5143(12) . ?
C2 H21 0.957(13) . ?
C2 H22 0.937(14) . ?
C3 N1 1.4876(12) . ?
C3 H31 0.951(13) . ?
C3 H32 0.987(13) . ?
N1 H11 0.851(17) . ?
N1 H12 0.867(15) . ?
N1 H13 0.902(16) . ?

loop_
_geom_hbond_atom_site_label_D
_geom_hbond_atom_site_label_H
_geom_hbond_atom_site_label_A
_geom_hbond_distance_DH
_geom_hbond_distance_HA
_geom_hbond_distance_DA
_geom_hbond_angle_DHA
_geom_hbond_site_symmetry_A
O1 H1 O6 0.842(16) 1.832(16) 2.6662(10) 170.6(15) 4_676
O2 H2 O5 0.876(17) 1.812(17) 2.6862(11) 174.8(14) .
O3 H3 O5 0.836(16) 1.893(16) 2.7247(10) 173.1(15) .
O4 H4 O6 0.887(16) 1.897(16) 2.7529(11) 161.6(14) 4_676
N1 H11 O1 0.851(17) 2.221(17) 3.0193(12) 156.2(14) 3_566
N1 H12 O6 0.867(15) 2.088(15) 2.9278(12) 162.9(13) 2_545
N1 H13 O1 0.902(16) 1.973(16) 2.8082(11) 153.5(13) 1_545

loop_
_geom_torsion_atom_site_label_1
_geom_torsion_atom_site_label_2
_geom_torsion_atom_site_label_3
_geom_torsion_atom_site_label_4
_geom_torsion
_geom_torsion_site_symmetry_1
_geom_torsion_site_symmetry_2
_geom_torsion_site_symmetry_3
_geom_torsion_site_symmetry_4
_geom_torsion_publ_flag
H1 O1 O2 H2 102.4(14) . . . . ?
H3 O3 O4 H4 -90.6(14) . . . . ?
